data_7249098
loop_
_publ_author_name
'Vaganova, Tamara'
'Gatilov, Yurij'
'Kryuchkova, Natalia'
'Pishchur, Denis'
'Malykhin, Evgenij'

_publ_section_title
;
 Competition of intermolecular interactions in the self-assembly of
 co-crystals of trifluoro-meta-arylenediamines (benzene, nitrobenzene,
 pyridine) with 12-, 15-, and 18-membered crown ethers
;
_journal_issue 34
_journal_name_full CrystEngComm
_journal_page_first 4602
_journal_page_last 4616
_journal_paper_doi 10.1039/D4CE00612G
_journal_volume 26
_journal_year 2024
_chemical_formula_moiety 'C5 H4 F3 N3, C10 H20 O5'
_chemical_formula_sum 'C15 H24 F3 N3 O5'
_chemical_formula_weight 383.37
_chemical_melting_point 367
_chemical_name_systematic
;
Co-crystal of 2,4-diaminotrifluoropyridine and 15-crown-5, 1:1
;
_space_group_crystal_system monoclinic
_space_group_IT_number 15
_space_group_name_Hall '-C 2yc'
_space_group_name_H-M_alt 'C 1 2/c 1'
_atom_sites_solution_hydrogens geom
_atom_sites_solution_primary direct
_atom_sites_solution_secondary difmap
_audit_creation_method SHELXL-2018/3
_audit_update_record
;
2024-06-14 deposited with the CCDC.	2024-07-22 downloaded from the CCDC.
;
_cell_angle_alpha 90
_cell_angle_beta 91.929(3)
_cell_angle_gamma 90
_cell_formula_units_Z 8
_cell_length_a 24.7949(15)
_cell_length_b 8.4611(4)
_cell_length_c 17.9811(10)
_cell_measurement_reflns_used 8685
_cell_measurement_temperature 296(2)
_cell_measurement_theta_max 23.76
_cell_measurement_theta_min 2.54
_cell_volume 3770.2(4)
_computing_cell_refinement 'Bruker SAINT'
_computing_data_collection 'Bruker APEX2'
_computing_data_reduction 'Bruker SAINT'
_computing_molecular_graphics 'Bruker SHELXTL'
_computing_publication_material 'Bruker SHELXTL'
_computing_structure_refinement 'SHELXL-2018/3 (Sheldrick, 2018)'
_computing_structure_solution 'SHELXS-97 (Sheldrick, 2008)'
_diffrn_ambient_temperature 296(2)
_diffrn_measured_fraction_theta_full 1.000
_diffrn_measured_fraction_theta_max 0.999
_diffrn_measurement_device_type 'Bruker APEX-II CCD'
_diffrn_measurement_method '\f and \w scans'
_diffrn_radiation_type MoK\a
_diffrn_radiation_wavelength 0.71073
_diffrn_reflns_av_R_equivalents 0.0541
_diffrn_reflns_av_unetI/netI 0.0250
_diffrn_reflns_Laue_measured_fraction_full 1.000
_diffrn_reflns_Laue_measured_fraction_max 0.999
_diffrn_reflns_limit_h_max 30
_diffrn_reflns_limit_h_min -29
_diffrn_reflns_limit_k_max 10
_diffrn_reflns_limit_k_min -10
_diffrn_reflns_limit_l_max 21
_diffrn_reflns_limit_l_min -21
_diffrn_reflns_number 32775
_diffrn_reflns_point_group_measured_fraction_full 1.000
_diffrn_reflns_point_group_measured_fraction_max 0.999
_diffrn_reflns_theta_full 25.000
_diffrn_reflns_theta_max 25.474
_diffrn_reflns_theta_min 1.644
_diffrn_source 'sealed tube'
_exptl_absorpt_coefficient_mu 0.120
_exptl_absorpt_correction_T_max 0.9907
_exptl_absorpt_correction_T_min 0.9514
_exptl_absorpt_correction_type multi-scan
_exptl_absorpt_process_details SADABS-2008/1
_exptl_crystal_colour colourless
_exptl_crystal_density_diffrn 1.351
_exptl_crystal_description plate
_exptl_crystal_F_000 1616
_exptl_crystal_size_max 0.620
_exptl_crystal_size_mid 0.380
_exptl_crystal_size_min 0.015
_refine_diff_density_max 0.726
_refine_diff_density_min -0.457
_refine_diff_density_rms 0.057
_refine_ls_extinction_method none
_refine_ls_goodness_of_fit_ref 1.079
_refine_ls_hydrogen_treatment constr
_refine_ls_matrix_type full
_refine_ls_number_parameters 259
_refine_ls_number_reflns 3496
_refine_ls_number_restraints 30
_refine_ls_restrained_S_all 1.088
_refine_ls_R_factor_all 0.1085
_refine_ls_R_factor_gt 0.0754
_refine_ls_shift/su_max 0.000
_refine_ls_shift/su_mean 0.000
_refine_ls_structure_factor_coef Fsqd
_refine_ls_weighting_details 'w=1/[\s^2^(Fo^2^)+(0.0812P)^2^+8.4991P] where P=(Fo^2^+2Fc^2^)/3'
_refine_ls_weighting_scheme calc
_refine_ls_wR_factor_gt 0.1860
_refine_ls_wR_factor_ref 0.2165
_reflns_Friedel_coverage 0.000
_reflns_number_gt 2349
_reflns_number_total 3496
_reflns_threshold_expression 'I > 2\s(I)'
_cod_data_source_file d4ce00612g2.cif
_cod_data_source_block M412_B15cr5
_cod_depositor_comments 'Adding full bibliography for 7249096--7249100.cif.'
_cod_original_sg_symbol_H-M 'C 2/c'
_cod_database_code 7249098
_shelx_shelxl_version_number 2018/3
_shelx_space_group_comment
;
The symmetry employed for this shelxl refinement is uniquely defined
by the following loop, which should always be used as a source of
symmetry information in preference to the above space-group names.
They are only intended as comments.
;
_shelx_estimated_absorpt_t_min 0.930
_shelx_estimated_absorpt_t_max 0.998

loop_
_space_group_symop_operation_xyz
'x, y, z'
'-x, y, -z+1/2'
'x+1/2, y+1/2, z'
'-x+1/2, y+1/2, -z+1/2'
'-x, -y, -z'
'x, -y, z-1/2'
'-x+1/2, -y+1/2, -z'
'x+1/2, -y+1/2, z-1/2'

loop_
_atom_site_label
_atom_site_type_symbol
_atom_site_fract_x
_atom_site_fract_y
_atom_site_fract_z
_atom_site_U_iso_or_equiv
_atom_site_adp_type
_atom_site_occupancy
_atom_site_site_symmetry_order
_atom_site_calc_flag
_atom_site_refinement_flags_posn
_atom_site_refinement_flags_adp
_atom_site_refinement_flags_occupancy
_atom_site_disorder_assembly
_atom_site_disorder_group
F1 F 0.82598(8) 0.4799(2) 0.86586(10) 0.0653(6) Uani 1 1 d . . . A 1
F2 F 0.93276(10) 0.8692(3) 0.75442(13) 0.0759(9) Uani 0.892(5) 1 d . . P A 1
F3 F 0.94370(12) 1.0065(3) 0.88738(16) 0.1029(9) Uani 1 1 d . . . A 1
N1 N 0.89418(12) 0.8187(3) 0.94246(16) 0.0591(7) Uani 1 1 d . . . A 1
N2 N 0.84206(13) 0.6324(4) 1.00044(15) 0.0713(9) Uani 1 1 d . . . A 1
H2A H 0.846557 0.683476 1.041522 0.086 Uiso 1 1 calc R U . A 1
H2B H 0.823053 0.547312 0.999103 0.086 Uiso 1 1 calc R U . A 1
N3 N 0.86828(15) 0.6028(4) 0.73754(16) 0.0805(11) Uani 1 1 d . . . A 1
H3A H 0.848812 0.518844 0.733894 0.097 Uiso 1 1 calc R U . A 1
H3B H 0.881956 0.642966 0.698490 0.097 Uiso 1 1 calc R U . A 1
C2 C 0.86496(12) 0.6859(4) 0.93769(16) 0.0453(7) Uani 1 1 d . . . A 1
C3 C 0.85677(11) 0.6136(3) 0.86960(16) 0.0410(7) Uani 1 1 d . . . A 1
C4 C 0.87733(12) 0.6710(3) 0.80416(16) 0.0434(7) Uani 1 1 d . . . A 1
C5 C 0.90834(12) 0.8068(4) 0.81265(18) 0.0482(8) Uani 1 1 d . . . A 1
C6 C 0.91431(14) 0.8719(4) 0.8806(2) 0.0576(9) Uani 1 1 d . . . A 1
F2A F 0.9221(8) 0.883(2) 0.9954(10) 0.068(7) Uiso 0.108(5) 1 d . . P A 2
O1 O 0.78977(11) 0.3501(3) 0.07452(15) 0.0728(8) Uani 1 1 d . . . . .
O2 O 0.89910(12) 0.2748(4) 0.09047(15) 0.0863(9) Uani 1 1 d . . . . .
O5 O 0.78488(11) 0.6146(3) 0.17108(15) 0.0782(8) Uani 1 1 d . . . . .
O4 O 0.88172(13) 0.7745(4) 0.14729(19) 0.1030(11) Uani 1 1 d D . . . .
C15 C 0.74006(15) 0.5551(6) 0.1303(2) 0.0795(12) Uani 1 1 d . . . . .
H15A H 0.737403 0.605355 0.081848 0.095 Uiso 1 1 calc R U . . .
H15B H 0.707259 0.577494 0.156280 0.095 Uiso 1 1 calc R U . . .
C16 C 0.74647(15) 0.3826(5) 0.1214(2) 0.0752(11) Uani 1 1 d . . . . .
H16A H 0.753427 0.334224 0.169712 0.090 Uiso 1 1 calc R U . . .
H16B H 0.713431 0.337769 0.100085 0.090 Uiso 1 1 calc R U . . .
C7 C 0.8084(2) 0.1948(5) 0.0774(3) 0.0823(12) Uani 1 1 d . . . . .
H7A H 0.783562 0.126628 0.049577 0.099 Uiso 1 1 calc R U . . .
H7B H 0.810395 0.158713 0.128581 0.099 Uiso 1 1 calc R U . . .
C8 C 0.8629(2) 0.1866(5) 0.0449(2) 0.0826(12) Uani 1 1 d . . . . .
H8A H 0.874717 0.077576 0.042471 0.099 Uiso 1 1 calc R U . . .
H8B H 0.861515 0.229605 -0.005106 0.099 Uiso 1 1 calc R U . . .
C13 C 0.8454(2) 0.8211(5) 0.1984(2) 0.0844(13) Uani 1 1 d . . . . .
H13A H 0.848017 0.934349 0.206261 0.101 Uiso 1 1 calc R U . . .
H13B H 0.853160 0.768776 0.245566 0.101 Uiso 1 1 calc R U . . .
C14 C 0.79023(18) 0.7796(5) 0.1707(2) 0.0775(12) Uani 1 1 d . . . . .
H14A H 0.763707 0.826864 0.202313 0.093 Uiso 1 1 calc R U . . .
H14B H 0.784218 0.819713 0.120555 0.093 Uiso 1 1 calc R U . . .
O3 O 0.95494(15) 0.5656(6) 0.0896(3) 0.1444(17) Uani 1 1 d D . . . .
C10 C 0.9787(2) 0.4241(7) 0.1022(4) 0.1089(18) Uani 1 1 d . . . . .
H10A H 0.979272 0.401012 0.155014 0.131 Uiso 1 1 calc R U . . .
H10B H 1.015701 0.427772 0.086353 0.131 Uiso 1 1 calc R U . . .
C9 C 0.9498(2) 0.3006(7) 0.0619(3) 0.1107(18) Uani 1 1 d . . . . .
H9A H 0.945704 0.329992 0.009912 0.133 Uiso 1 1 calc R U . . .
H9B H 0.970509 0.203523 0.064956 0.133 Uiso 1 1 calc R U . . .
C12 C 0.9357(3) 0.7532(12) 0.1822(5) 0.072(3) Uani 0.531(17) 1 d D U P B 1
H12A H 0.948586 0.851327 0.204366 0.086 Uiso 0.531(17) 1 calc R U P B 1
H12B H 0.935068 0.672709 0.220543 0.086 Uiso 0.531(17) 1 calc R U P B 1
C11 C 0.9705(4) 0.7042(12) 0.1215(6) 0.077(3) Uani 0.531(17) 1 d D U P B 1
H11A H 0.970027 0.786082 0.083740 0.092 Uiso 0.531(17) 1 calc R U P B 1
H11B H 1.007257 0.693914 0.140985 0.092 Uiso 0.531(17) 1 calc R U P B 1
C12A C 0.9386(5) 0.8040(16) 0.1492(10) 0.106(5) Uani 0.469(17) 1 d D U P B 2
H12C H 0.948392 0.870579 0.191385 0.128 Uiso 0.469(17) 1 calc R U P B 2
H12D H 0.948514 0.858217 0.104117 0.128 Uiso 0.469(17) 1 calc R U P B 2
C11A C 0.9683(6) 0.6459(19) 0.1556(9) 0.114(5) Uani 0.469(17) 1 d D U P B 2
H11C H 1.006968 0.662389 0.160564 0.137 Uiso 0.469(17) 1 calc R U P B 2
H11D H 0.956577 0.586840 0.198352 0.137 Uiso 0.469(17) 1 calc R U P B 2

loop_
_atom_site_aniso_label
_atom_site_aniso_U_11
_atom_site_aniso_U_22
_atom_site_aniso_U_33
_atom_site_aniso_U_23
_atom_site_aniso_U_13
_atom_site_aniso_U_12
F1 0.0795(13) 0.0543(11) 0.0622(12) 0.0004(9) 0.0027(10) -0.0289(10)
F2 0.0849(17) 0.0731(16) 0.0708(16) 0.0189(12) 0.0170(12) -0.0186(13)
F3 0.115(2) 0.0640(15) 0.129(2) -0.0096(14) 0.0048(16) -0.0474(14)
N1 0.0714(18) 0.0492(16) 0.0565(17) -0.0102(13) -0.0031(14) -0.0088(14)
N2 0.093(2) 0.078(2) 0.0430(15) -0.0004(15) 0.0122(15) -0.0188(18)
N3 0.113(3) 0.085(2) 0.0435(16) -0.0067(16) 0.0096(16) -0.037(2)
C2 0.0470(16) 0.0448(17) 0.0441(17) 0.0033(13) 0.0027(13) 0.0012(14)
C3 0.0411(15) 0.0347(14) 0.0473(16) 0.0019(12) 0.0002(12) -0.0029(12)
C4 0.0463(16) 0.0441(17) 0.0396(16) 0.0009(13) 0.0009(12) 0.0018(13)
C5 0.0476(17) 0.0426(16) 0.0549(19) 0.0115(14) 0.0101(14) -0.0015(14)
C6 0.0559(19) 0.0380(17) 0.079(2) -0.0029(17) 0.0005(17) -0.0107(15)
O1 0.0777(17) 0.0660(17) 0.0750(17) 0.0120(13) 0.0063(14) -0.0077(13)
O2 0.0811(19) 0.111(2) 0.0676(17) -0.0159(16) 0.0094(15) 0.0103(17)
O5 0.0795(18) 0.0804(19) 0.0740(17) 0.0114(14) -0.0086(14) 0.0124(15)
O4 0.085(2) 0.125(3) 0.100(2) -0.041(2) 0.0122(18) -0.006(2)
C15 0.054(2) 0.103(3) 0.082(3) 0.013(2) 0.006(2) 0.011(2)
C16 0.054(2) 0.095(3) 0.076(3) 0.016(2) 0.0078(19) -0.012(2)
C7 0.106(3) 0.060(2) 0.079(3) 0.001(2) -0.012(2) -0.014(2)
C8 0.114(4) 0.063(2) 0.070(3) -0.017(2) -0.001(2) 0.007(2)
C13 0.116(4) 0.071(3) 0.066(2) -0.018(2) -0.005(2) 0.025(3)
C14 0.096(3) 0.071(3) 0.066(2) -0.002(2) 0.013(2) 0.033(2)
O3 0.089(3) 0.130(4) 0.213(5) -0.061(3) -0.010(3) 0.010(2)
C10 0.064(3) 0.107(4) 0.156(5) 0.007(4) 0.010(3) 0.018(3)
C9 0.082(3) 0.120(4) 0.133(5) -0.009(4) 0.033(3) 0.027(3)
C12 0.072(4) 0.073(4) 0.071(4) -0.003(3) -0.009(3) -0.017(3)
C11 0.068(4) 0.075(5) 0.087(5) -0.008(4) 0.001(3) -0.011(3)
C12A 0.103(6) 0.108(6) 0.108(6) -0.012(4) -0.002(4) -0.014(4)
C11A 0.108(6) 0.128(7) 0.107(6) -0.008(5) -0.012(4) -0.008(5)

loop_
_atom_type_symbol
_atom_type_description
_atom_type_scat_dispersion_real
_atom_type_scat_dispersion_imag
_atom_type_scat_source
C C 0.0033 0.0016 'International Tables Vol C Tables 4.2.6.8 and 6.1.1.4'
H H 0.0000 0.0000 'International Tables Vol C Tables 4.2.6.8 and 6.1.1.4'
N N 0.0061 0.0033 'International Tables Vol C Tables 4.2.6.8 and 6.1.1.4'
O O 0.0106 0.0060 'International Tables Vol C Tables 4.2.6.8 and 6.1.1.4'
F F 0.0171 0.0103 'International Tables Vol C Tables 4.2.6.8 and 6.1.1.4'

loop_
_geom_angle_atom_site_label_1
_geom_angle_atom_site_label_2
_geom_angle_atom_site_label_3
_geom_angle
_geom_angle_site_symmetry_1
_geom_angle_site_symmetry_3
_geom_angle_publ_flag
C6 N1 C2 117.0(3) . . ?
N1 C2 N2 117.9(3) . . ?
N1 C2 C3 119.5(3) . . ?
N2 C2 C3 122.5(3) . . ?
F1 C3 C2 118.5(2) . . ?
F1 C3 C4 118.0(2) . . ?
C2 C3 C4 123.5(3) . . ?
N3 C4 C3 123.5(3) . . ?
N3 C4 C5 122.0(3) . . ?
C3 C4 C5 114.5(3) . . ?
F2 C5 C6 120.8(3) . . ?
F2 C5 C4 120.3(3) . . ?
C6 C5 C4 118.9(3) . . ?
N1 C6 C5 126.6(3) . . ?
N1 C6 F3 115.5(3) . . ?
C5 C6 F3 117.9(3) . . ?
C7 O1 C16 114.8(3) . . ?
C9 O2 C8 115.8(4) . . ?
C14 O5 C15 115.3(3) . . ?
C13 O4 C12A 127.2(7) . . ?
C13 O4 C12 111.1(5) . . ?
O5 C15 C16 108.9(3) . . ?
O1 C16 C15 110.1(3) . . ?
O1 C7 C8 109.5(4) . . ?
O2 C8 C7 108.5(3) . . ?
O4 C13 C14 109.1(3) . . ?
O5 C14 C13 108.7(3) . . ?
C10 O3 C11 125.5(7) . . ?
C10 O3 C11A 101.5(8) . . ?
O3 C10 C9 110.5(5) . . ?
O2 C9 C10 111.6(4) . . ?
C11 C12 O4 105.4(8) . . ?
O3 C11 C12 113.1(8) . . ?
O4 C12A C11A 108.8(12) . . ?
O3 C11A C12A 105.2(12) . . ?

loop_
_geom_bond_atom_site_label_1
_geom_bond_atom_site_label_2
_geom_bond_distance
_geom_bond_site_symmetry_2
_geom_bond_publ_flag
F1 C3 1.366(3) . ?
F2 C5 1.336(4) . ?
F3 C6 1.355(4) . ?
N1 C6 1.314(4) . ?
N1 C2 1.338(4) . ?
N2 C2 1.358(4) . ?
N3 C4 1.342(4) . ?
C2 C3 1.378(4) . ?
C3 C4 1.386(4) . ?
C4 C5 1.388(4) . ?
C5 C6 1.344(5) . ?
O1 C7 1.392(5) . ?
O1 C16 1.414(5) . ?
O2 C9 1.390(5) . ?
O2 C8 1.409(5) . ?
O5 C14 1.403(5) . ?
O5 C15 1.404(5) . ?
O4 C13 1.367(5) . ?
O4 C12A 1.431(12) . ?
O4 C12 1.470(9) . ?
C15 C16 1.478(6) . ?
C7 C8 1.491(6) . ?
C13 C14 1.482(6) . ?
O3 C10 1.349(6) . ?
O3 C11 1.356(8) . ?
O3 C11A 1.397(12) . ?
C10 C9 1.447(8) . ?
C12 C11 1.472(12) . ?
C12A C11A 1.530(17) . ?
